data_1562747
loop_
_publ_author_name
'Wang, Xing'
'Peng, Xia'
'Tang, Chunping'
'Zhou, Shuaizhen'
'Ke, Chang-Qiang'
'Liu, Yueling'
'Yao, Sheng'
'Ai, Jing'
'Ye, Yang'

_publ_section_title
;
 Anti-inflammatory Eudesmane Sesquiterpenoids from <i>Artemisia
 hedinii</i>.
;
_journal_issue 5
_journal_name_full 'Journal of natural products'
_journal_page_first 1626
_journal_page_last 1637
_journal_paper_doi 10.1021/acs.jnatprod.1c00177
_journal_volume 84
_journal_year 2021
_chemical_absolute_configuration rmad
_chemical_formula_moiety 'C17 H22 O6'
_chemical_formula_sum 'C17 H22 O6'
_chemical_formula_weight 322.34
_space_group_crystal_system orthorhombic
_space_group_IT_number 19
_space_group_name_Hall 'P 2ac 2ab'
_space_group_name_H-M_alt 'P 21 21 21'
_atom_sites_solution_hydrogens geom
_atom_sites_solution_primary iterative
_audit_creation_date 2020-08-13
_audit_creation_method
;
Olex2 1.2
(compiled 2018.05.29 svn.r3508 for OlexSys, GUI svn.r5506)
;
_cell_angle_alpha 90
_cell_angle_beta 90
_cell_angle_gamma 90
_cell_formula_units_Z 4
_cell_length_a 6.1916(2)
_cell_length_b 13.7904(3)
_cell_length_c 18.8869(4)
_cell_measurement_reflns_used 9744
_cell_measurement_temperature 140
_cell_measurement_theta_max 72.447
_cell_measurement_theta_min 3.205
_cell_volume 1612.65(7)
_computing_cell_refinement 'SAINT V8.40A (?, 2016)'
_computing_data_reduction 'SAINT V8.40A (?, 2016)'
_computing_molecular_graphics 'Olex2 (Dolomanov et al., 2009)'
_computing_publication_material 'Olex2 (Dolomanov et al., 2009)'
_computing_structure_refinement 'ShelXL (Sheldrick, 2015)'
_computing_structure_solution 'olex2.solve (Bourhis et al., 2015)'
_diffrn_ambient_temperature 140.0
_diffrn_measured_fraction_theta_full 0.978
_diffrn_measured_fraction_theta_max 0.975
_diffrn_measurement_device_type 'D8 VENTURE'
_diffrn_measurement_method '\f and \w scans'
_diffrn_radiation_type CuK\a
_diffrn_radiation_wavelength 1.54178
_diffrn_reflns_av_R_equivalents 0.0332
_diffrn_reflns_av_unetI/netI 0.0257
_diffrn_reflns_Laue_measured_fraction_full 0.978
_diffrn_reflns_Laue_measured_fraction_max 0.975
_diffrn_reflns_limit_h_max 7
_diffrn_reflns_limit_h_min -7
_diffrn_reflns_limit_k_max 17
_diffrn_reflns_limit_k_min -16
_diffrn_reflns_limit_l_max 23
_diffrn_reflns_limit_l_min -23
_diffrn_reflns_number 13410
_diffrn_reflns_point_group_measured_fraction_full 0.975
_diffrn_reflns_point_group_measured_fraction_max 0.971
_diffrn_reflns_theta_full 67.679
_diffrn_reflns_theta_max 72.472
_diffrn_reflns_theta_min 3.969
_diffrn_standards_number 0
_exptl_absorpt_coefficient_mu 0.835
_exptl_absorpt_correction_T_max 0.7536
_exptl_absorpt_correction_T_min 0.6482
_exptl_absorpt_correction_type multi-scan
_exptl_absorpt_process_details
'SADABS-2016/2 (Bruker,2016/2) was used for absorption correction. wR2(int) was 0.1516 before and 0.0552 after correction. The Ratio of minimum to maximum transmission is 0.8601. The \l/2 correction factor is Not present.'
_exptl_crystal_colour colourless
_exptl_crystal_colour_primary colourless
_exptl_crystal_density_diffrn 1.328
_exptl_crystal_description block
_exptl_crystal_F_000 688
_exptl_crystal_size_max 0.15
_exptl_crystal_size_mid 0.08
_exptl_crystal_size_min 0.05
_refine_diff_density_max 0.186
_refine_diff_density_min -0.164
_refine_diff_density_rms 0.037
_refine_ls_abs_structure_details
;
 Flack x determined using 1222 quotients [(I+)-(I-)]/[(I+)+(I-)]
 (Parsons, Flack and Wagner, Acta Cryst. B69 (2013) 249-259).
;
_refine_ls_abs_structure_Flack 0.11(6)
_refine_ls_extinction_method none
_refine_ls_goodness_of_fit_ref 1.055
_refine_ls_hydrogen_treatment constr
_refine_ls_matrix_type full
_refine_ls_number_parameters 212
_refine_ls_number_reflns 3095
_refine_ls_number_restraints 0
_refine_ls_restrained_S_all 1.055
_refine_ls_R_factor_all 0.0303
_refine_ls_R_factor_gt 0.0292
_refine_ls_shift/su_max 0.000
_refine_ls_shift/su_mean 0.000
_refine_ls_structure_factor_coef Fsqd
_refine_ls_weighting_details 'w=1/[\s^2^(Fo^2^)+(0.0367P)^2^+0.3739P] where P=(Fo^2^+2Fc^2^)/3'
_refine_ls_weighting_scheme calc
_refine_ls_wR_factor_gt 0.0728
_refine_ls_wR_factor_ref 0.0740
_reflns_Friedel_coverage 0.708
_reflns_Friedel_fraction_full 0.972
_reflns_Friedel_fraction_max 0.965
_reflns_number_gt 3016
_reflns_number_total 3095
_reflns_threshold_expression 'I > 2\s(I)'
_cod_data_source_file np1c00177_si_007.cif
_cod_data_source_block cu_22020513_0m
_cod_depositor_comments 'Adding full bibliography for 1562743--1562751.cif.'
_cod_database_code 1562747
_shelx_shelxl_version_number 2018/3
_shelx_space_group_comment
;
The symmetry employed for this shelxl refinement is uniquely defined
by the following loop, which should always be used as a source of
symmetry information in preference to the above space-group names.
They are only intended as comments.
;
_shelx_estimated_absorpt_t_max 0.959
_shelx_estimated_absorpt_t_min 0.885
_olex2_refinement_description
;
1. Fixed Uiso
 At 1.2 times of:
  All C(H) groups, All C(H,H) groups
 At 1.5 times of:
  All C(H,H,H) groups, All O(H) groups
2.a Ternary CH refined with riding coordinates:
 C7(H7), C9(H9)
2.b Secondary CH2 refined with riding coordinates:
 C6(H6A,H6B), C8(H8A,H8B), C1(H1A,H1B), C2(H2A,H2B), C3(H3A,H3B)
2.c X=CH2 refined with riding coordinates:
 C13(H13A,H13B)
2.d Idealised Me refined as rotating group:
 C14(H14A,H14B,H14C), C2'(H2'A,H2'B,H2'C)
2.e Idealised tetrahedral OH refined as rotating group:
 O2(H2), O4(H4)
;
_olex2_submission_special_instructions 'No special instructions were received'

loop_
_space_group_symop_operation_xyz
'x, y, z'
'-x+1/2, -y, z+1/2'
'-x, y+1/2, -z+1/2'
'x+1/2, -y+1/2, -z'

loop_
_atom_site_label
_atom_site_type_symbol
_atom_site_fract_x
_atom_site_fract_y
_atom_site_fract_z
_atom_site_U_iso_or_equiv
_atom_site_adp_type
_atom_site_occupancy
_atom_site_site_symmetry_order
_atom_site_calc_flag
_atom_site_refinement_flags_posn
_atom_site_refinement_flags_adp
_atom_site_refinement_flags_occupancy
_atom_site_disorder_assembly
_atom_site_disorder_group
O5 O -0.6741(2) -0.53013(9) -0.56572(6) 0.0171(3) Uani 1 1 d . . . . .
O2 O -0.3822(2) -0.54186(10) -0.22672(6) 0.0248(3) Uani 1 1 d . . . . .
H2 H -0.288698 -0.537680 -0.194642 0.037 Uiso 1 1 calc GR . . . .
O6 O -0.3635(2) -0.49161(10) -0.61863(6) 0.0234(3) Uani 1 1 d . . . . .
O4 O -0.1805(3) -0.17917(10) -0.32248(8) 0.0321(4) Uani 1 1 d . . . . .
H4 H -0.072267 -0.176756 -0.295726 0.048 Uiso 1 1 calc GR . . . .
O1 O -0.1617(3) -0.65772(11) -0.26597(8) 0.0320(4) Uani 1 1 d . . . . .
O3 O -0.0726(3) -0.33162(12) -0.33625(9) 0.0422(5) Uani 1 1 d . . . . .
C7 C -0.4311(3) -0.38641(12) -0.41666(9) 0.0152(4) Uani 1 1 d . . . . .
H7 H -0.286260 -0.415465 -0.426546 0.018 Uiso 1 1 calc R . . . .
C5 C -0.5577(3) -0.55104(13) -0.37219(8) 0.0145(3) Uani 1 1 d . . . . .
C10 C -0.6826(3) -0.57091(12) -0.44104(8) 0.0144(3) Uani 1 1 d . . . . .
C15 C -0.3238(3) -0.60845(13) -0.27247(9) 0.0190(4) Uani 1 1 d . . . . .
C1' C -0.5477(3) -0.52162(12) -0.62253(9) 0.0169(4) Uani 1 1 d . . . . .
C9 C -0.5695(3) -0.50858(13) -0.49783(8) 0.0147(3) Uani 1 1 d . . . . .
H9 H -0.415935 -0.530540 -0.501050 0.018 Uiso 1 1 calc R . . . .
C6 C -0.5312(3) -0.44405(13) -0.35460(8) 0.0166(4) Uani 1 1 d . . . . .
H6A H -0.437622 -0.437412 -0.312371 0.020 Uiso 1 1 calc R . . . .
H6B H -0.674180 -0.416212 -0.342866 0.020 Uiso 1 1 calc R . . . .
C4 C -0.4723(3) -0.62351(13) -0.33385(9) 0.0176(4) Uani 1 1 d . . . . .
C8 C -0.5686(3) -0.40067(13) -0.48302(9) 0.0161(3) Uani 1 1 d . . . . .
H8A H -0.717483 -0.376933 -0.474950 0.019 Uiso 1 1 calc R . . . .
H8B H -0.505717 -0.364811 -0.523485 0.019 Uiso 1 1 calc R . . . .
C14 C -0.9217(3) -0.54383(14) -0.43271(10) 0.0206(4) Uani 1 1 d . . . . .
H14A H -0.993422 -0.591607 -0.402333 0.031 Uiso 1 1 calc GR . . . .
H14B H -0.991176 -0.543199 -0.479338 0.031 Uiso 1 1 calc GR . . . .
H14C H -0.933235 -0.479399 -0.411157 0.031 Uiso 1 1 calc GR . . . .
C12 C -0.1993(3) -0.26788(13) -0.34897(10) 0.0201(4) Uani 1 1 d . . . . .
C11 C -0.3941(3) -0.28240(13) -0.39506(9) 0.0163(4) Uani 1 1 d . . . . .
C1 C -0.6635(3) -0.67755(13) -0.46404(9) 0.0197(4) Uani 1 1 d . . . . .
H1A H -0.776554 -0.691922 -0.499579 0.024 Uiso 1 1 calc R . . . .
H1B H -0.521187 -0.687862 -0.486735 0.024 Uiso 1 1 calc R . . . .
C2' C -0.6529(3) -0.55504(14) -0.68933(9) 0.0232(4) Uani 1 1 d . . . . .
H2'A H -0.615304 -0.623038 -0.698019 0.035 Uiso 1 1 calc GR . . . .
H2'B H -0.602439 -0.515164 -0.728968 0.035 Uiso 1 1 calc GR . . . .
H2'C H -0.809984 -0.548861 -0.684865 0.035 Uiso 1 1 calc GR . . . .
C13 C -0.5156(3) -0.20760(14) -0.41428(10) 0.0248(4) Uani 1 1 d . . . . .
H13A H -0.479699 -0.144058 -0.398839 0.030 Uiso 1 1 calc R . . . .
H13B H -0.638574 -0.217622 -0.443474 0.030 Uiso 1 1 calc R . . . .
C2 C -0.6870(4) -0.74714(14) -0.40198(10) 0.0254(4) Uani 1 1 d . . . . .
H2A H -0.826566 -0.735905 -0.377738 0.030 Uiso 1 1 calc R . . . .
H2B H -0.684293 -0.814943 -0.419186 0.030 Uiso 1 1 calc R . . . .
C3 C -0.5015(4) -0.73020(14) -0.35074(10) 0.0241(4) Uani 1 1 d . . . . .
H3A H -0.529520 -0.766217 -0.306341 0.029 Uiso 1 1 calc R . . . .
H3B H -0.366393 -0.755796 -0.371673 0.029 Uiso 1 1 calc R . . . .

loop_
_atom_site_aniso_label
_atom_site_aniso_U_11
_atom_site_aniso_U_22
_atom_site_aniso_U_33
_atom_site_aniso_U_23
_atom_site_aniso_U_13
_atom_site_aniso_U_12
O5 0.0194(6) 0.0213(6) 0.0105(5) -0.0011(5) -0.0029(5) -0.0021(5)
O2 0.0250(7) 0.0341(8) 0.0151(6) -0.0018(6) -0.0059(5) 0.0045(6)
O6 0.0242(7) 0.0317(8) 0.0144(6) -0.0003(5) 0.0027(5) -0.0040(6)
O4 0.0367(9) 0.0194(7) 0.0400(8) -0.0076(6) -0.0221(7) -0.0008(6)
O1 0.0329(8) 0.0343(8) 0.0289(7) -0.0020(6) -0.0129(6) 0.0128(6)
O3 0.0372(9) 0.0278(8) 0.0615(11) -0.0151(7) -0.0290(8) 0.0091(7)
C7 0.0156(8) 0.0152(8) 0.0149(8) -0.0009(6) -0.0022(6) 0.0002(6)
C5 0.0139(8) 0.0180(8) 0.0115(7) -0.0009(6) 0.0007(6) -0.0002(7)
C10 0.0161(8) 0.0149(8) 0.0124(7) -0.0005(6) -0.0013(6) -0.0007(7)
C15 0.0214(9) 0.0211(9) 0.0143(8) 0.0050(7) -0.0017(7) -0.0009(7)
C1' 0.0239(9) 0.0141(8) 0.0128(8) 0.0005(6) -0.0004(7) 0.0025(7)
C9 0.0138(8) 0.0201(9) 0.0102(7) -0.0016(6) -0.0025(6) 0.0003(7)
C6 0.0218(9) 0.0163(8) 0.0118(7) -0.0001(6) -0.0024(6) 0.0002(7)
C4 0.0188(9) 0.0193(9) 0.0147(8) 0.0009(6) -0.0001(6) 0.0000(7)
C8 0.0175(8) 0.0175(8) 0.0133(8) 0.0007(6) -0.0023(6) -0.0007(7)
C14 0.0143(8) 0.0283(10) 0.0192(8) -0.0004(7) 0.0001(7) -0.0001(7)
C12 0.0234(10) 0.0165(9) 0.0204(9) -0.0012(7) -0.0036(7) -0.0012(7)
C11 0.0173(9) 0.0164(8) 0.0152(8) -0.0006(6) -0.0008(7) -0.0017(7)
C1 0.0248(10) 0.0184(9) 0.0161(8) -0.0027(7) -0.0029(7) -0.0022(7)
C2' 0.0323(11) 0.0234(9) 0.0138(8) -0.0021(7) -0.0031(8) -0.0022(8)
C13 0.0275(10) 0.0182(9) 0.0286(10) -0.0016(7) -0.0080(8) 0.0009(8)
C2 0.0354(12) 0.0172(9) 0.0235(9) 0.0011(7) -0.0031(8) -0.0056(8)
C3 0.0342(11) 0.0166(9) 0.0214(9) 0.0028(7) -0.0040(8) 0.0023(8)

loop_
_atom_type_symbol
_atom_type_description
_atom_type_scat_dispersion_real
_atom_type_scat_dispersion_imag
_atom_type_scat_source
C C 0.0181 0.0091 'International Tables Vol C Tables 4.2.6.8 and 6.1.1.4'
H H 0.0000 0.0000 'International Tables Vol C Tables 4.2.6.8 and 6.1.1.4'
O O 0.0492 0.0322 'International Tables Vol C Tables 4.2.6.8 and 6.1.1.4'

loop_
_geom_angle_atom_site_label_1
_geom_angle_atom_site_label_2
_geom_angle_atom_site_label_3
_geom_angle
_geom_angle_site_symmetry_1
_geom_angle_site_symmetry_3
_geom_angle_publ_flag
C1' O5 C9 115.27(14) . . ?
C15 O2 H2 109.5 . . ?
C12 O4 H4 109.5 . . ?
C6 C7 H7 107.2 . . ?
C8 C7 H7 107.2 . . ?
C8 C7 C6 109.43(14) . . ?
C11 C7 H7 107.2 . . ?
C11 C7 C6 110.17(14) . . ?
C11 C7 C8 115.40(14) . . ?
C6 C5 C10 114.32(14) . . ?
C4 C5 C10 121.43(16) . . ?
C4 C5 C6 124.18(15) . . ?
C5 C10 C9 105.08(13) . . ?
C5 C10 C1 111.74(14) . . ?
C14 C10 C5 110.81(14) . . ?
C14 C10 C9 111.93(14) . . ?
C14 C10 C1 109.64(15) . . ?
C1 C10 C9 107.54(13) . . ?
O2 C15 C4 116.03(16) . . ?
O1 C15 O2 123.44(17) . . ?
O1 C15 C4 120.51(17) . . ?
O5 C1' C2' 113.40(16) . . ?
O6 C1' O5 122.12(15) . . ?
O6 C1' C2' 124.45(16) . . ?
O5 C9 C10 107.13(13) . . ?
O5 C9 H9 107.8 . . ?
O5 C9 C8 111.25(13) . . ?
C10 C9 H9 107.8 . . ?
C8 C9 C10 114.89(14) . . ?
C8 C9 H9 107.8 . . ?
C7 C6 H6A 109.2 . . ?
C7 C6 H6B 109.2 . . ?
C5 C6 C7 112.10(13) . . ?
C5 C6 H6A 109.2 . . ?
C5 C6 H6B 109.2 . . ?
H6A C6 H6B 107.9 . . ?
C5 C4 C15 123.86(16) . . ?
C5 C4 C3 124.20(16) . . ?
C15 C4 C3 111.80(15) . . ?
C7 C8 H8A 110.5 . . ?
C7 C8 H8B 110.5 . . ?
C9 C8 C7 106.27(14) . . ?
C9 C8 H8A 110.5 . . ?
C9 C8 H8B 110.5 . . ?
H8A C8 H8B 108.7 . . ?
C10 C14 H14A 109.5 . . ?
C10 C14 H14B 109.5 . . ?
C10 C14 H14C 109.5 . . ?
H14A C14 H14B 109.5 . . ?
H14A C14 H14C 109.5 . . ?
H14B C14 H14C 109.5 . . ?
O4 C12 C11 114.35(16) . . ?
O3 C12 O4 122.77(18) . . ?
O3 C12 C11 122.87(17) . . ?
C12 C11 C7 113.94(15) . . ?
C13 C11 C7 125.35(17) . . ?
C13 C11 C12 120.70(17) . . ?
C10 C1 H1A 109.2 . . ?
C10 C1 H1B 109.2 . . ?
H1A C1 H1B 107.9 . . ?
C2 C1 C10 112.21(14) . . ?
C2 C1 H1A 109.2 . . ?
C2 C1 H1B 109.2 . . ?
C1' C2' H2'A 109.5 . . ?
C1' C2' H2'B 109.5 . . ?
C1' C2' H2'C 109.5 . . ?
H2'A C2' H2'B 109.5 . . ?
H2'A C2' H2'C 109.5 . . ?
H2'B C2' H2'C 109.5 . . ?
C11 C13 H13A 120.0 . . ?
C11 C13 H13B 120.0 . . ?
H13A C13 H13B 120.0 . . ?
C1 C2 H2A 109.9 . . ?
C1 C2 H2B 109.9 . . ?
H2A C2 H2B 108.3 . . ?
C3 C2 C1 108.72(16) . . ?
C3 C2 H2A 109.9 . . ?
C3 C2 H2B 109.9 . . ?
C4 C3 C2 111.89(16) . . ?
C4 C3 H3A 109.2 . . ?
C4 C3 H3B 109.2 . . ?
C2 C3 H3A 109.2 . . ?
C2 C3 H3B 109.2 . . ?
H3A C3 H3B 107.9 . . ?

loop_
_geom_bond_atom_site_label_1
_geom_bond_atom_site_label_2
_geom_bond_distance
_geom_bond_site_symmetry_2
_geom_bond_publ_flag
O5 C1' 1.333(2) . ?
O5 C9 1.4666(19) . ?
O2 H2 0.8400 . ?
O2 C15 1.312(2) . ?
O6 C1' 1.216(2) . ?
O4 H4 0.8400 . ?
O4 C12 1.327(2) . ?
O1 C15 1.218(2) . ?
O3 C12 1.203(3) . ?
C7 H7 1.0000 . ?
C7 C6 1.546(2) . ?
C7 C8 1.528(2) . ?
C7 C11 1.509(2) . ?
C5 C10 1.538(2) . ?
C5 C6 1.521(2) . ?
C5 C4 1.343(3) . ?
C10 C9 1.543(2) . ?
C10 C14 1.535(2) . ?
C10 C1 1.538(2) . ?
C15 C4 1.494(2) . ?
C1' C2' 1.493(2) . ?
C9 H9 1.0000 . ?
C9 C8 1.514(2) . ?
C6 H6A 0.9900 . ?
C6 H6B 0.9900 . ?
C4 C3 1.516(3) . ?
C8 H8A 0.9900 . ?
C8 H8B 0.9900 . ?
C14 H14A 0.9800 . ?
C14 H14B 0.9800 . ?
C14 H14C 0.9800 . ?
C12 C11 1.501(2) . ?
C11 C13 1.327(3) . ?
C1 H1A 0.9900 . ?
C1 H1B 0.9900 . ?
C1 C2 1.522(2) . ?
C2' H2'A 0.9800 . ?
C2' H2'B 0.9800 . ?
C2' H2'C 0.9800 . ?
C13 H13A 0.9500 . ?
C13 H13B 0.9500 . ?
C2 H2A 0.9900 . ?
C2 H2B 0.9900 . ?
C2 C3 1.520(3) . ?
C3 H3A 0.9900 . ?
C3 H3B 0.9900 . ?
